data_4103838
loop_
_publ_author_name
'Carlos Peinador'
'V\'ictor Blanco'
'Jos\'e M. Quintela'

_publ_section_title
;
 A New Doubly Interlocked [2]Catenane
;
_journal_name_full 'Journal of the American Chemical Society'
_journal_page_first 920
_journal_page_last 921
_journal_paper_doi 10.1021/ja8088372
_journal_volume 131
_journal_year 2009
_chemical_formula_sum 'C130 H144 F36 N16 O36 P4 Pd2 S4'
_chemical_formula_weight 3655.53
_chemical_name_systematic
;
 ?
;
_space_group_IT_number 15
_symmetry_cell_setting monoclinic
_symmetry_space_group_name_Hall '-C 2yc'
_symmetry_space_group_name_H-M 'C 1 2/c 1'
_atom_sites_solution_hydrogens geom
_atom_sites_solution_primary direct
_atom_sites_solution_secondary difmap
_audit_creation_method SHELXL-97
_cell_angle_alpha 90.000(5)
_cell_angle_beta 114.204(5)
_cell_angle_gamma 90.000(5)
_cell_formula_units_Z 4
_cell_length_a 44.661(5)
_cell_length_b 13.570(5)
_cell_length_c 29.304(5)
_cell_measurement_reflns_used 9058
_cell_measurement_temperature 100(2)
_cell_measurement_theta_max 46.880
_cell_measurement_theta_min 5.212
_cell_volume 16198(7)
_computing_structure_refinement 'SHELXL-97 (Sheldrick, 1997)'
_diffrn_ambient_temperature 100(2)
_diffrn_measured_fraction_theta_full 0.989
_diffrn_measured_fraction_theta_max 0.989
_diffrn_radiation_monochromator graphite
_diffrn_radiation_source 'fine-focus sealed tube'
_diffrn_radiation_type MoK\a
_diffrn_radiation_wavelength 0.71073
_diffrn_reflns_av_R_equivalents 0.0872
_diffrn_reflns_av_sigmaI/netI 0.0816
_diffrn_reflns_limit_h_max 45
_diffrn_reflns_limit_h_min -55
_diffrn_reflns_limit_k_max 16
_diffrn_reflns_limit_k_min -16
_diffrn_reflns_limit_l_max 36
_diffrn_reflns_limit_l_min -36
_diffrn_reflns_number 82038
_diffrn_reflns_theta_full 26.41
_diffrn_reflns_theta_max 26.41
_diffrn_reflns_theta_min 1.84
_exptl_absorpt_coefficient_mu 0.430
_exptl_absorpt_correction_T_max 0.9830
_exptl_absorpt_correction_T_min 0.8747
_exptl_absorpt_correction_type multi-scan
_exptl_crystal_colour orange
_exptl_crystal_density_diffrn 1.499
_exptl_crystal_density_method 'not measured'
_exptl_crystal_description plate
_exptl_crystal_F_000 7456
_exptl_crystal_size_max 0.32
_exptl_crystal_size_mid 0.22
_exptl_crystal_size_min 0.04
_refine_diff_density_max 1.823
_refine_diff_density_min -1.056
_refine_diff_density_rms 0.221
_refine_ls_extinction_method none
_refine_ls_goodness_of_fit_ref 1.281
_refine_ls_hydrogen_treatment constr
_refine_ls_matrix_type full
_refine_ls_number_parameters 1007
_refine_ls_number_reflns 16451
_refine_ls_number_restraints 42
_refine_ls_restrained_S_all 1.282
_refine_ls_R_factor_all 0.2033
_refine_ls_R_factor_gt 0.1182
_refine_ls_shift/su_max 0.074
_refine_ls_shift/su_mean 0.002
_refine_ls_structure_factor_coef Fsqd
_refine_ls_weighting_details 'calc w=1/[\s^2^(Fo^2^)+(0.2000P)^2^+0.0000P] where P=(Fo^2^+2Fc^2^)/3'
_refine_ls_weighting_scheme calc
_refine_ls_wR_factor_gt 0.3223
_refine_ls_wR_factor_ref 0.3910
_reflns_number_gt 8348
_reflns_number_total 16451
_reflns_threshold_expression >2sigma(I)
_cod_data_source_file ja8088372_si_002.cif
_cod_data_source_block matrix_60s_0s
_cod_database_code 4103838

loop_
_symmetry_equiv_pos_as_xyz
'x, y, z'
'-x, y, -z+1/2'
'x+1/2, y+1/2, z'
'-x+1/2, y+1/2, -z+1/2'
'-x, -y, -z'
'x, -y, z-1/2'
'-x+1/2, -y+1/2, -z'
'x+1/2, -y+1/2, z-1/2'

loop_
_atom_site_label
_atom_site_type_symbol
_atom_site_fract_x
_atom_site_fract_y
_atom_site_fract_z
_atom_site_U_iso_or_equiv
_atom_site_adp_type
_atom_site_occupancy
_atom_site_symmetry_multiplicity
_atom_site_calc_flag
_atom_site_refinement_flags
C1 C 0.6043(2) 0.2019(6) 0.6601(3) 0.0416(19) Uani 1 1 d .
H1 H 0.6164 0.1430 0.6723 0.050 Uiso 1 1 calc R
C2 C 0.5710(2) 0.1970(6) 0.6285(3) 0.0381(18) Uani 1 1 d .
C3 C 0.55344(19) 0.2836(5) 0.6107(3) 0.0337(17) Uani 1 1 d .
C4 C 0.56920(19) 0.3760(6) 0.6244(3) 0.0364(18) Uani 1 1 d .
C5 C 0.6027(2) 0.3759(6) 0.6569(3) 0.043(2) Uani 1 1 d .
H5 H 0.6139 0.4368 0.6674 0.052 Uiso 1 1 calc R
C6 C 0.5537(2) 0.1017(6) 0.6139(3) 0.044(2) Uani 1 1 d .
H6 H 0.5655 0.0417 0.6248 0.053 Uiso 1 1 calc R
C7 C 0.5213(2) 0.1000(6) 0.5851(3) 0.043(2) Uani 1 1 d .
H7 H 0.5102 0.0386 0.5762 0.052 Uiso 1 1 calc R
C8 C 0.5032(2) 0.1892(6) 0.5677(3) 0.0390(19) Uani 1 1 d .
C9 C 0.5193(2) 0.2803(6) 0.5795(3) 0.0383(19) Uani 1 1 d .
C10 C 0.5015(2) 0.3710(6) 0.5611(3) 0.0414(19) Uani 1 1 d .
C11 C 0.5189(2) 0.4624(7) 0.5742(3) 0.046(2) Uani 1 1 d .
H11 H 0.5076 0.5222 0.5609 0.055 Uiso 1 1 calc R
C12 C 0.5514(2) 0.4647(6) 0.6056(3) 0.047(2) Uani 1 1 d .
H12 H 0.5623 0.5263 0.6150 0.056 Uiso 1 1 calc R
C13 C 0.4684(2) 0.3649(7) 0.5323(3) 0.044(2) Uani 1 1 d .
H13 H 0.4562 0.4230 0.5185 0.053 Uiso 1 1 calc R
C14 C 0.4696(2) 0.1889(6) 0.5400(3) 0.0410(19) Uani 1 1 d .
H14 H 0.4579 0.1283 0.5325 0.049 Uiso 1 1 calc R
C15 C 0.4161(3) 0.2695(7) 0.4950(4) 0.060(3) Uani 1 1 d .
H15A H 0.4077 0.3238 0.4705 0.072 Uiso 1 1 calc R
H15B H 0.4099 0.2059 0.4769 0.072 Uiso 1 1 calc R
C16 C 0.3948(2) 0.1909(7) 0.5502(3) 0.052(2) Uani 1 1 d .
H16 H 0.3980 0.1301 0.5368 0.063 Uiso 1 1 calc R
C17 C 0.3827(2) 0.1920(6) 0.5862(3) 0.049(2) Uani 1 1 d .
C18 C 0.37886(18) 0.2839(6) 0.6051(3) 0.0380(18) Uani 1 1 d .
C19 C 0.3862(2) 0.3735(7) 0.5862(3) 0.048(2) Uani 1 1 d .
C20 C 0.3980(2) 0.3647(7) 0.5504(3) 0.046(2) Uani 1 1 d .
H20 H 0.4033 0.4225 0.5370 0.056 Uiso 1 1 calc R
C21 C 0.3749(3) 0.1049(8) 0.6055(4) 0.070(3) Uani 1 1 d .
H21 H 0.3770 0.0428 0.5921 0.084 Uiso 1 1 calc R
C22 C 0.3644(3) 0.1087(7) 0.6427(4) 0.064(3) Uani 1 1 d .
H22 H 0.3598 0.0491 0.6556 0.077 Uiso 1 1 calc R
C23 C 0.3601(2) 0.2007(6) 0.6628(3) 0.045(2) Uani 1 1 d .
C24 C 0.36719(18) 0.2891(6) 0.6437(3) 0.0397(19) Uani 1 1 d .
C25 C 0.3814(3) 0.4673(7) 0.6060(4) 0.060(3) Uani 1 1 d .
H25 H 0.3857 0.5271 0.5929 0.071 Uiso 1 1 calc R
C26 C 0.3707(2) 0.4697(7) 0.6428(4) 0.056(2) Uani 1 1 d .
H26 H 0.3678 0.5317 0.6555 0.068 Uiso 1 1 calc R
C27 C 0.36375(19) 0.3825(6) 0.6633(3) 0.0399(19) Uani 1 1 d .
C28 C 0.35309(18) 0.3821(6) 0.7019(3) 0.0403(19) Uani 1 1 d .
H28 H 0.3502 0.4430 0.7157 0.048 Uiso 1 1 calc R
C29 C 0.3502(2) 0.2089(6) 0.7011(3) 0.049(2) Uani 1 1 d .
H29 H 0.3456 0.1506 0.7150 0.059 Uiso 1 1 calc R
C30 C 0.7356(3) 0.2833(11) 0.7419(5) 0.088(4) Uani 1 1 d .
H30A H 0.7556 0.3242 0.7568 0.106 Uiso 1 1 calc R
H30B H 0.7426 0.2134 0.7470 0.106 Uiso 1 1 calc R
C31 C 0.7218(3) 0.3007(12) 0.6935(6) 0.105(5) Uani 1 1 d .
H31A H 0.7323 0.2574 0.6770 0.127 Uiso 1 1 calc R
H31B H 0.7267 0.3696 0.6878 0.127 Uiso 1 1 calc R
C32 C 0.4798(3) 0.2944(10) 0.6656(4) 0.076(3) Uani 1 1 d .
H32 H 0.4574 0.3052 0.6443 0.092 Uiso 1 1 calc R
C33 C 0.4908(3) 0.2045(11) 0.6756(4) 0.074(3) Uani 1 1 d .
C34 C 0.5219(4) 0.1828(11) 0.7060(5) 0.088(4) Uani 1 1 d .
H34 H 0.5289 0.1164 0.7137 0.106 Uiso 1 1 calc R
C35 C 0.5440(4) 0.2628(15) 0.7264(5) 0.102(5) Uani 1 1 d .
H35 H 0.5664 0.2498 0.7471 0.122 Uiso 1 1 calc R
C36 C 0.5331(4) 0.3603(12) 0.7164(5) 0.088(4) Uani 1 1 d .
C37 C 0.5004(3) 0.3748(11) 0.6857(5) 0.087(4) Uani 1 1 d .
H37 H 0.4919 0.4398 0.6782 0.104 Uiso 1 1 calc R
C38 C 0.4785(4) 0.0360(11) 0.6609(6) 0.096(5) Uani 1 1 d .
H38A H 0.4852 0.0196 0.6967 0.115 Uiso 1 1 calc R
H38B H 0.4979 0.0291 0.6530 0.115 Uiso 1 1 calc R
C39 C 0.4531(4) -0.0302(11) 0.6304(7) 0.117(6) Uani 1 1 d .
H39A H 0.4334 -0.0218 0.6374 0.140 Uiso 1 1 calc R
H39B H 0.4608 -0.0992 0.6381 0.140 Uiso 1 1 calc R
C40 C 0.4281(4) -0.0848(10) 0.5401(7) 0.115(6) Uani 1 1 d .
H40A H 0.4064 -0.0975 0.5406 0.139 Uiso 1 1 calc R
H40B H 0.4411 -0.1463 0.5499 0.139 Uiso 1 1 calc R
C41 C 0.4236(6) -0.0573(12) 0.4898(9) 0.151(10) Uani 1 1 d .
H41A H 0.4453 -0.0471 0.4888 0.182 Uiso 1 1 calc R
H41B H 0.4122 -0.1110 0.4662 0.182 Uiso 1 1 calc R
C42 C 0.5440(4) 0.5383(11) 0.7219(6) 0.092(4) Uani 1 1 d .
H42A H 0.5334 0.5423 0.6850 0.110 Uiso 1 1 calc R
H42B H 0.5273 0.5550 0.7349 0.110 Uiso 1 1 calc R
C43 C 0.5699(4) 0.6064(14) 0.7403(6) 0.122(6) Uani 1 1 d .
H43A H 0.5612 0.6745 0.7335 0.147 Uiso 1 1 calc R
H43B H 0.5821 0.5984 0.7769 0.147 Uiso 1 1 calc R
C44 C 0.3868(4) 0.6634(11) 0.7748(6) 0.109(5) Uani 1 1 d .
H44A H 0.3987 0.7259 0.7877 0.131 Uiso 1 1 calc R
H44B H 0.3744 0.6710 0.7382 0.131 Uiso 1 1 calc R
C45 C 0.3658(4) 0.6503(11) 0.7949(11) 0.193(13) Uani 1 1 d .
H45A H 0.3480 0.6995 0.7805 0.232 Uiso 1 1 calc R
H45B H 0.3771 0.6638 0.8312 0.232 Uiso 1 1 calc R
C46 C 0.3206(3) 0.5592(10) 0.7944(5) 0.088(4) Uani 1 1 d .
H46A H 0.3166 0.4930 0.8050 0.105 Uiso 1 1 calc R
H46B H 0.3225 0.6062 0.8213 0.105 Uiso 1 1 calc R
C47 C 0.2941(3) 0.5854(9) 0.7514(6) 0.085(4) Uani 1 1 d .
H47A H 0.2970 0.6535 0.7418 0.101 Uiso 1 1 calc R
H47B H 0.2739 0.5837 0.7575 0.101 Uiso 1 1 calc R
C48 C 0.2667(3) 0.5508(13) 0.6642(5) 0.104(5) Uani 1 1 d .
H48A H 0.2450 0.5223 0.6585 0.124 Uiso 1 1 calc R
H48B H 0.2648 0.6235 0.6639 0.124 Uiso 1 1 calc R
C49 C 0.2760(4) 0.5205(13) 0.6264(7) 0.118(6) Uani 1 1 d .
H49A H 0.2991 0.5393 0.6347 0.142 Uiso 1 1 calc R
H49B H 0.2618 0.5515 0.5942 0.142 Uiso 1 1 calc R
C50 C 0.2813(2) 0.3685(13) 0.5872(4) 0.155(10) Uani 1 1 d G
C51 C 0.2925(3) 0.4164(11) 0.5553(5) 0.151(9) Uani 1 1 d G
H51 H 0.2941 0.4862 0.5559 0.181 Uiso 1 1 calc R
C52 C 0.3014(2) 0.3621(16) 0.5225(4) 0.211(16) Uani 1 1 d G
H52 H 0.3090 0.3948 0.5007 0.253 Uiso 1 1 calc R
C53 C 0.2990(2) 0.2599(15) 0.5217(4) 0.28(3) Uani 1 1 d G
C54 C 0.2878(3) 0.2120(11) 0.5537(6) 0.28(2) Uani 1 1 d G
H54 H 0.2862 0.1422 0.5531 0.334 Uiso 1 1 calc R
C55 C 0.2790(2) 0.2663(13) 0.5864(5) 0.190(13) Uani 1 1 d G
H55 H 0.2713 0.2336 0.6083 0.227 Uiso 1 1 calc R
C56 C 0.3131(7) 0.273(3) 0.4521(15) 0.331(14) Uani 1 1 d U
H56A H 0.2943 0.3189 0.4395 0.398 Uiso 1 1 calc R
H56B H 0.3331 0.3121 0.4708 0.398 Uiso 1 1 calc R
C57 C 0.3165(7) 0.227(3) 0.4088(14) 0.250(11) Uani 1 1 d U
H57A H 0.2997 0.1748 0.3938 0.300 Uiso 1 1 calc R
H57B H 0.3143 0.2764 0.3829 0.300 Uiso 1 1 calc R
C58 C 0.3521(15) 0.095(3) 0.3940(11) 0.38(4) Uani 1 1 d .
H58A H 0.3318 0.0564 0.3767 0.455 Uiso 1 1 calc R
H58B H 0.3597 0.1206 0.3689 0.455 Uiso 1 1 calc R
C59 C 0.3814(4) 0.026(2) 0.4370(12) 0.194(14) Uani 1 1 d .
H59A H 0.3674 -0.0216 0.4452 0.233 Uiso 1 1 calc R
H59B H 0.3891 -0.0119 0.4150 0.233 Uiso 1 1 calc R
C60 C 0.6142(5) 0.3505(18) 0.5294(9) 0.164(10) Uani 1 1 d .
C61 C 0.3230(12) 0.0699(19) 0.245(2) 0.39(4) Uani 1 1 d .
C66 C 0.5398(4) 0.3147(9) 0.3529(7) 0.107(5) Uani 1 1 d .
H66A H 0.5349 0.3301 0.3179 0.161 Uiso 1 1 calc R
H66B H 0.5217 0.2763 0.3546 0.161 Uiso 1 1 calc R
H66C H 0.5601 0.2763 0.3672 0.161 Uiso 1 1 calc R
C67 C 0.5436(4) 0.4034(12) 0.3802(6) 0.097(4) Uani 1 1 d .
C68 C 0.4389(5) 0.1051(9) 0.2514(5) 0.110(6) Uani 1 1 d .
H68A H 0.4577 0.0741 0.2482 0.166 Uiso 1 1 calc R
H68B H 0.4466 0.1479 0.2809 0.166 Uiso 1 1 calc R
H68C H 0.4267 0.1446 0.2215 0.166 Uiso 1 1 calc R
C69 C 0.4183(5) 0.0321(16) 0.2565(6) 0.122(6) Uani 1 1 d .
N1 N 0.61923(16) 0.2904(5) 0.6735(2) 0.0391(15) Uani 1 1 d .
N2 N 0.45318(17) 0.2765(5) 0.5234(3) 0.0443(17) Uani 1 1 d .
N3 N 0.40229(17) 0.2768(6) 0.5338(3) 0.0468(18) Uani 1 1 d .
N4 N 0.34683(16) 0.2976(5) 0.7200(2) 0.0384(15) Uani 1 1 d .
N5 N 0.7152(2) 0.3023(6) 0.7687(3) 0.062(2) Uani 1 1 d .
H5A H 0.7199 0.3638 0.7831 0.074 Uiso 1 1 calc R
H5B H 0.7197 0.2566 0.7939 0.074 Uiso 1 1 calc R
N6 N 0.6847(2) 0.2855(5) 0.6677(3) 0.055(2) Uani 1 1 d .
H6A H 0.6799 0.2247 0.6525 0.066 Uiso 1 1 calc R
H6B H 0.6752 0.3332 0.6437 0.066 Uiso 1 1 calc R
N9 N 0.5469(4) 0.4726(12) 0.4011(7) 0.145(6) Uani 1 1 d .
N10 N 0.4048(4) -0.0392(17) 0.2624(7) 0.184(8) Uani 1 1 d .
O1 O 0.4672(2) 0.1305(7) 0.6522(3) 0.086(2) Uani 1 1 d .
O2 O 0.4447(2) -0.0081(6) 0.5756(4) 0.100(3) Uani 1 1 d .
O3 O 0.4065(6) 0.0227(11) 0.4766(5) 0.171(7) Uani 1 1 d .
O4 O 0.5558(2) 0.4380(9) 0.7369(4) 0.106(3) Uani 1 1 d .
O5 O 0.5903(3) 0.5894(9) 0.7168(5) 0.127(4) Uani 1 1 d .
O6 O 0.35178(17) 0.5578(5) 0.7886(3) 0.073(2) Uani 1 1 d .
O7 O 0.29064(18) 0.5190(6) 0.7112(3) 0.077(2) Uani 1 1 d .
O8 O 0.27238(19) 0.4134(11) 0.6231(3) 0.115(4) Uani 1 1 d .
O9 O 0.3455(4) 0.1891(18) 0.4271(7) 0.232(9) Uani 1 1 d U
O10 O 0.3073(3) 0.191(3) 0.4934(6) 0.38(2) Uani 1 1 d U
O11 O 0.6471(2) 0.4874(9) 0.5207(4) 0.133(4) Uani 1 1 d .
O12 O 0.6472(3) 0.4335(8) 0.6009(3) 0.113(3) Uani 1 1 d .
O13 O 0.5986(2) 0.5074(6) 0.5399(3) 0.091(3) Uani 1 1 d .
O14 O 0.3285(3) -0.0668(8) 0.2988(7) 0.205(7) Uani 1 1 d U
O15 O 0.2858(8) -0.066(2) 0.2252(8) 0.340(14) Uani 1 1 d DU
O16 O 0.2835(4) 0.0294(12) 0.2731(9) 0.240(9) Uani 1 1 d U
F1 F 0.46299(18) 0.1286(4) 0.4423(2) 0.0801(19) Uani 1 1 d .
F2 F 0.49524(16) 0.2616(5) 0.4524(2) 0.086(2) Uani 1 1 d .
F3 F 0.4903(2) 0.1440(5) 0.3927(3) 0.103(3) Uani 1 1 d .
F4 F 0.46996(17) 0.2945(4) 0.3700(2) 0.0739(18) Uani 1 1 d .
F5 F 0.43648(19) 0.1642(6) 0.3605(2) 0.095(2) Uani 1 1 d .
F6 F 0.44169(17) 0.2810(4) 0.4179(2) 0.0729(17) Uani 1 1 d .
F7 F 0.5956(4) 0.2965(6) 0.5459(5) 0.176(6) Uani 1 1 d .
F8 F 0.6403(5) 0.2756(10) 0.5310(5) 0.220(8) Uani 1 1 d .
F9 F 0.6004(3) 0.3359(9) 0.4768(4) 0.165(5) Uani 1 1 d .
F10 F 0.3391(7) 0.1263(16) 0.2564(10) 0.331(18) Uani 1 1 d .
F11 F 0.2905(9) 0.1345(16) 0.1935(19) 0.59(4) Uani 1 1 d .
F12 F 0.3257(4) 0.0213(9) 0.2005(8) 0.264(10) Uani 1 1 d .
F13 F 0.6127(3) 0.2864(8) 0.3570(7) 0.181(6) Uani 1 1 d .
F14 F 0.6300(5) 0.1579(12) 0.4123(10) 0.307(13) Uani 1 1 d .
F15 F 0.6331(6) 0.1368(12) 0.3425(8) 0.321(12) Uani 1 1 d .
F16 F 0.6800(6) 0.1675(15) 0.4091(8) 0.319(12) Uani 1 1 d .
F17 F 0.6677(5) 0.2863(12) 0.3702(13) 0.337(16) Uani 1 1 d .
F18 F 0.6445(13) 0.2985(16) 0.4204(8) 0.48(3) Uani 1 1 d .
P1 P 0.46618(7) 0.21212(16) 0.40576(9) 0.0508(6) Uani 1 1 d .
P2 P 0.64076(15) 0.2157(3) 0.38266(18) 0.1086(15) Uani 1 1 d .
S1 S 0.62794(11) 0.4534(3) 0.55114(13) 0.0976(12) Uani 1 1 d .
S2 S 0.30573(16) -0.0070(5) 0.2704(3) 0.164(3) Uani 1 1 d DU
Pd1 Pd 0.667354(16) 0.29518(5) 0.72218(3) 0.0427(3) Uani 1 1 d .
O18 O 0.2561(4) -0.1330(14) 0.1616(7) 0.212(7) Uiso 1 1 d .
O17 O 0.3150(6) -0.0173(18) 0.4797(9) 0.282(10) Uiso 1 1 d .

loop_
_atom_site_aniso_label
_atom_site_aniso_U_11
_atom_site_aniso_U_22
_atom_site_aniso_U_33
_atom_site_aniso_U_23
_atom_site_aniso_U_13
_atom_site_aniso_U_12
C1 0.052(5) 0.037(4) 0.047(5) -0.001(4) 0.032(4) -0.001(4)
C2 0.048(5) 0.038(4) 0.032(4) -0.004(4) 0.021(4) 0.000(4)
C3 0.045(4) 0.035(4) 0.031(4) -0.001(3) 0.025(4) 0.008(3)
C4 0.043(4) 0.037(4) 0.038(4) -0.001(3) 0.025(4) -0.002(3)
C5 0.062(6) 0.034(4) 0.047(5) -0.005(4) 0.035(4) -0.003(4)
C6 0.060(6) 0.035(4) 0.054(5) -0.004(4) 0.040(5) -0.003(4)
C7 0.055(5) 0.043(5) 0.043(5) -0.004(4) 0.031(4) -0.006(4)
C8 0.051(5) 0.044(5) 0.035(4) -0.006(4) 0.030(4) -0.001(4)
C9 0.051(5) 0.045(5) 0.031(4) 0.004(3) 0.029(4) 0.003(4)
C10 0.059(5) 0.037(4) 0.040(5) 0.004(4) 0.032(4) 0.006(4)
C11 0.052(5) 0.044(5) 0.046(5) 0.010(4) 0.025(4) 0.008(4)
C12 0.065(6) 0.032(4) 0.054(5) 0.005(4) 0.034(5) 0.003(4)
C13 0.048(5) 0.048(5) 0.042(5) 0.011(4) 0.025(4) 0.002(4)
C14 0.053(5) 0.045(5) 0.034(4) -0.004(4) 0.027(4) -0.005(4)
C15 0.103(8) 0.053(6) 0.042(5) 0.009(4) 0.048(6) 0.012(5)
C16 0.056(5) 0.063(6) 0.046(5) -0.016(5) 0.029(4) -0.014(5)
C17 0.045(5) 0.047(5) 0.054(5) -0.001(4) 0.018(4) -0.011(4)
C18 0.027(4) 0.051(5) 0.035(4) -0.002(4) 0.012(3) -0.002(3)
C19 0.042(5) 0.053(5) 0.050(5) 0.010(4) 0.019(4) 0.010(4)
C20 0.047(5) 0.054(5) 0.035(5) 0.010(4) 0.014(4) 0.015(4)
C21 0.102(8) 0.053(6) 0.074(7) -0.025(5) 0.056(7) -0.024(6)
C22 0.095(8) 0.044(5) 0.073(7) -0.014(5) 0.055(6) -0.028(5)
C23 0.051(5) 0.045(5) 0.050(5) -0.009(4) 0.031(4) -0.016(4)
C24 0.029(4) 0.041(4) 0.045(5) 0.002(4) 0.011(4) 0.000(3)
C25 0.081(7) 0.045(5) 0.066(6) 0.020(5) 0.044(6) 0.013(5)
C26 0.064(6) 0.046(5) 0.070(7) 0.012(5) 0.039(5) 0.013(4)
C27 0.033(4) 0.037(4) 0.047(5) 0.006(4) 0.013(4) 0.004(3)
C28 0.036(4) 0.038(4) 0.045(5) 0.001(4) 0.014(4) 0.007(3)
C29 0.060(6) 0.043(5) 0.052(5) -0.003(4) 0.032(5) -0.014(4)
C30 0.061(7) 0.129(12) 0.080(9) -0.017(8) 0.034(7) -0.012(7)
C31 0.077(8) 0.162(15) 0.115(12) 0.002(10) 0.077(9) 0.012(9)
C32 0.093(9) 0.095(10) 0.050(6) -0.005(7) 0.039(6) 0.008(8)
C33 0.076(8) 0.108(11) 0.062(7) 0.016(7) 0.052(7) 0.015(8)
C34 0.120(12) 0.099(10) 0.083(9) 0.032(8) 0.080(9) 0.038(9)
C35 0.089(10) 0.166(16) 0.069(9) 0.008(10) 0.052(8) 0.020(11)
C36 0.102(11) 0.105(11) 0.083(9) -0.009(8) 0.065(8) 0.023(9)
C37 0.089(9) 0.108(10) 0.081(8) -0.043(8) 0.054(8) -0.013(8)
C38 0.109(11) 0.091(10) 0.122(12) 0.053(9) 0.081(10) 0.026(9)
C39 0.163(15) 0.082(10) 0.179(16) 0.035(11) 0.143(14) 0.024(10)
C40 0.173(15) 0.062(8) 0.183(16) -0.035(9) 0.146(14) -0.039(9)
C41 0.25(2) 0.058(9) 0.25(2) -0.065(12) 0.21(2) -0.049(12)
C42 0.105(11) 0.083(9) 0.107(11) -0.006(8) 0.062(9) 0.022(9)
C43 0.113(12) 0.140(15) 0.108(12) -0.032(11) 0.039(10) 0.034(12)
C44 0.106(11) 0.074(9) 0.110(12) 0.014(8) 0.005(9) -0.021(9)
C45 0.084(11) 0.065(10) 0.45(4) 0.036(16) 0.124(18) -0.003(8)
C46 0.098(10) 0.068(8) 0.108(10) -0.003(7) 0.053(9) -0.008(7)
C47 0.060(7) 0.073(8) 0.123(11) -0.001(8) 0.041(8) -0.005(6)
C48 0.072(8) 0.157(14) 0.094(10) 0.049(10) 0.046(8) 0.050(9)
C49 0.091(11) 0.110(13) 0.143(15) 0.044(11) 0.037(10) 0.040(9)
C50 0.032(7) 0.30(3) 0.109(14) -0.080(18) 0.003(8) -0.001(12)
C51 0.050(8) 0.31(3) 0.083(10) 0.011(15) 0.022(8) 0.041(12)
C52 0.055(9) 0.48(5) 0.069(11) -0.076(18) -0.002(8) 0.080(18)
C53 0.037(10) 0.61(7) 0.14(2) -0.21(3) -0.033(10) 0.08(2)
C54 0.035(9) 0.53(6) 0.21(3) -0.27(3) -0.019(12) -0.005(16)
C55 0.018(6) 0.32(3) 0.18(2) -0.17(2) -0.011(8) -0.009(11)
C56 0.140(17) 0.40(3) 0.35(3) -0.31(2) -0.01(2) 0.00(2)
C57 0.127(13) 0.35(3) 0.27(2) -0.140(19) 0.078(18) -0.052(17)
C58 0.79(10) 0.26(4) 0.17(3) -0.15(3) 0.28(4) -0.32(5)
C59 0.057(10) 0.23(3) 0.26(3) -0.10(3) 0.028(13) -0.042(13)
C60 0.128(15) 0.18(2) 0.18(2) 0.115(18) 0.055(14) -0.028(15)
C61 0.42(5) 0.078(15) 0.95(11) 0.06(3) 0.56(7) 0.07(2)
C66 0.132(12) 0.057(8) 0.169(15) -0.011(9) 0.098(12) -0.004(7)
C67 0.092(10) 0.099(11) 0.112(12) 0.000(9) 0.055(9) 0.006(9)
C68 0.211(17) 0.052(7) 0.077(9) 0.011(6) 0.068(10) 0.053(9)
C69 0.171(18) 0.116(14) 0.100(12) 0.016(11) 0.076(12) 0.007(13)
N1 0.043(4) 0.041(4) 0.038(4) -0.003(3) 0.021(3) -0.001(3)
N2 0.042(4) 0.061(5) 0.037(4) -0.002(3) 0.024(3) -0.004(3)
N3 0.044(4) 0.063(5) 0.037(4) 0.002(3) 0.020(3) -0.010(3)
N4 0.041(4) 0.038(4) 0.040(4) -0.004(3) 0.021(3) -0.007(3)
N5 0.055(5) 0.058(5) 0.076(6) 0.003(4) 0.031(4) 0.001(4)
N6 0.068(5) 0.044(4) 0.073(5) -0.001(4) 0.049(4) 0.003(4)
N9 0.149(13) 0.122(12) 0.191(16) -0.079(12) 0.098(12) -0.029(10)
N10 0.144(14) 0.203(19) 0.175(17) 0.069(15) 0.034(12) -0.031(13)
O1 0.088(6) 0.096(7) 0.093(6) 0.015(5) 0.054(5) 0.024(5)
O2 0.133(7) 0.060(5) 0.165(9) -0.008(5) 0.119(7) -0.012(5)
O3 0.33(2) 0.116(10) 0.129(10) -0.047(9) 0.160(14) -0.103(13)
O4 0.095(7) 0.122(9) 0.119(8) -0.017(7) 0.060(6) -0.012(6)
O5 0.092(7) 0.121(9) 0.177(11) -0.047(8) 0.065(7) 0.016(6)
O6 0.063(5) 0.053(4) 0.104(6) 0.004(4) 0.034(4) 0.003(4)
O7 0.060(4) 0.076(5) 0.095(6) 0.006(5) 0.031(4) 0.013(4)
O8 0.050(5) 0.227(14) 0.069(6) -0.017(7) 0.025(4) 0.013(6)
O9 0.120(10) 0.38(3) 0.212(17) -0.094(17) 0.089(12) -0.060(13)
O10 0.057(7) 0.91(6) 0.121(11) -0.227(18) -0.016(7) 0.101(17)
O11 0.108(7) 0.159(10) 0.144(9) 0.083(8) 0.064(7) 0.029(7)
O12 0.137(8) 0.129(8) 0.061(5) 0.026(5) 0.030(5) 0.034(7)
O13 0.104(6) 0.082(5) 0.119(7) 0.045(5) 0.076(6) 0.040(5)
O14 0.095(8) 0.062(6) 0.40(2) -0.022(9) 0.044(9) 0.003(5)
O15 0.40(3) 0.36(3) 0.212(19) 0.055(13) 0.078(14) -0.02(2)
O16 0.212(14) 0.176(12) 0.46(2) 0.181(13) 0.266(16) 0.120(10)
F1 0.151(6) 0.049(3) 0.062(4) 0.008(3) 0.064(4) 0.002(4)
F2 0.081(4) 0.085(4) 0.075(4) 0.008(4) 0.013(4) -0.008(4)
F3 0.169(7) 0.061(4) 0.127(6) 0.031(4) 0.110(6) 0.048(4)
F4 0.110(5) 0.054(3) 0.083(4) 0.023(3) 0.065(4) 0.016(3)
F5 0.118(6) 0.106(5) 0.057(4) -0.013(4) 0.033(4) -0.039(5)
F6 0.104(5) 0.070(4) 0.067(4) 0.004(3) 0.057(4) 0.015(3)
F7 0.361(18) 0.082(6) 0.192(10) -0.020(6) 0.223(12) -0.032(7)
F8 0.333(19) 0.177(12) 0.135(9) 0.009(8) 0.081(11) 0.136(13)
F9 0.245(13) 0.132(8) 0.101(7) -0.005(6) 0.054(8) -0.001(8)
F10 0.55(4) 0.190(17) 0.45(3) -0.172(19) 0.40(3) -0.25(3)
F11 0.72(5) 0.169(16) 1.38(11) 0.19(4) 0.95(7) 0.16(3)
F12 0.34(2) 0.127(9) 0.50(3) 0.015(13) 0.35(2) 0.061(11)
F13 0.129(8) 0.127(9) 0.293(18) 0.064(9) 0.091(10) 0.010(6)
F14 0.39(2) 0.171(13) 0.56(4) 0.172(19) 0.41(3) 0.084(14)
F15 0.45(3) 0.156(13) 0.32(2) -0.122(15) 0.12(2) -0.034(17)
F16 0.35(3) 0.216(17) 0.28(2) 0.087(17) 0.01(2) 0.067(18)
F17 0.24(2) 0.174(15) 0.63(5) 0.12(2) 0.22(3) 0.010(13)
F18 1.06(8) 0.25(2) 0.177(17) -0.049(14) 0.29(3) 0.06(3)
P1 0.0774(17) 0.0382(12) 0.0485(14) 0.0011(11) 0.0378(13) 0.0023(12)
P2 0.189(5) 0.055(2) 0.111(3) 0.011(2) 0.092(3) 0.020(3)
S1 0.130(3) 0.102(3) 0.076(2) 0.025(2) 0.057(2) 0.027(2)
S2 0.141(4) 0.133(4) 0.277(8) 0.062(5) 0.146(5) 0.040(4)
Pd1 0.0442(4) 0.0428(4) 0.0502(4) 0.0024(3) 0.0286(3) 0.0035(3)

loop_
_atom_type_symbol
_atom_type_description
_atom_type_scat_dispersion_real
_atom_type_scat_dispersion_imag
_atom_type_scat_source
C C 0.0033 0.0016 'International Tables Vol C Tables 4.2.6.8 and 6.1.1.4'
H H 0.0000 0.0000 'International Tables Vol C Tables 4.2.6.8 and 6.1.1.4'
N N 0.0061 0.0033 'International Tables Vol C Tables 4.2.6.8 and 6.1.1.4'
O O 0.0106 0.0060 'International Tables Vol C Tables 4.2.6.8 and 6.1.1.4'
F F 0.0171 0.0103 'International Tables Vol C Tables 4.2.6.8 and 6.1.1.4'
P P 0.1023 0.0942 'International Tables Vol C Tables 4.2.6.8 and 6.1.1.4'
S S 0.1246 0.1234 'International Tables Vol C Tables 4.2.6.8 and 6.1.1.4'
Pd Pd -0.9988 1.0072 'International Tables Vol C Tables 4.2.6.8 and 6.1.1.4'

loop_
_geom_angle_atom_site_label_1
_geom_angle_atom_site_label_2
_geom_angle_atom_site_label_3
_geom_angle
_geom_angle_site_symmetry_1
_geom_angle_site_symmetry_3
N1 C1 C2 120.1(8) . .
C3 C2 C1 119.5(7) . .
C3 C2 C6 119.0(7) . .
C1 C2 C6 121.5(7) . .
C2 C3 C4 120.3(7) . .
C2 C3 C9 120.4(7) . .
C4 C3 C9 119.2(7) . .
C5 C4 C3 117.3(7) . .
C5 C4 C12 122.3(8) . .
C3 C4 C12 120.4(7) . .
N1 C5 C4 121.1(7) . .
C7 C6 C2 119.7(8) . .
C6 C7 C8 121.1(8) . .
C14 C8 C9 118.1(8) . .
C14 C8 C7 121.7(8) . .
C9 C8 C7 120.2(8) . .
C8 C9 C3 119.5(7) . .
C8 C9 C10 120.9(8) . .
C3 C9 C10 119.7(7) . .
C13 C10 C11 123.2(8) . .
C13 C10 C9 117.8(8) . .
C11 C10 C9 118.9(8) . .
C12 C11 C10 120.8(8) . .
C11 C12 C4 120.9(8) . .
N2 C13 C10 120.3(8) . .
N2 C14 C8 119.8(8) . .
N3 C15 N2 106.0(7) . .
N3 C16 C17 119.8(9) . .
C16 C17 C18 117.6(8) . .
C16 C17 C21 122.6(9) . .
C18 C17 C21 119.7(9) . .
C17 C18 C24 120.0(8) . .
C17 C18 C19 121.2(8) . .
C24 C18 C19 118.8(7) . .
C20 C19 C18 116.6(8) . .
C20 C19 C25 123.7(9) . .
C18 C19 C25 119.7(8) . .
N3 C20 C19 121.4(9) . .
C22 C21 C17 120.8(9) . .
C21 C22 C23 121.1(9) . .
C29 C23 C24 117.2(8) . .
C29 C23 C22 123.6(8) . .
C24 C23 C22 119.2(8) . .
C23 C24 C18 119.1(7) . .
C23 C24 C27 121.0(8) . .
C18 C24 C27 119.8(7) . .
C26 C25 C19 120.0(9) . .
C25 C26 C27 122.0(9) . .
C28 C27 C26 123.5(8) . .
C28 C27 C24 116.9(7) . .
C26 C27 C24 119.6(8) . .
N4 C28 C27 121.2(7) . .
N4 C29 C23 122.2(8) . .
C31 C30 N5 115.6(11) . .
C30 C31 N6 116.3(11) . .
C33 C32 C37 121.1(14) . .
C32 C33 C34 123.3(15) . .
C32 C33 O1 114.8(12) . .
C34 C33 O1 121.9(14) . .
C33 C34 C35 117.6(14) . .
C36 C35 C34 120.7(14) . .
C37 C36 C35 117.2(15) . .
C37 C36 O4 123.6(14) . .
C35 C36 O4 119.2(14) . .
C36 C37 C32 120.1(14) . .
O1 C38 C39 109.6(13) . .
C38 C39 O2 109.0(11) . .
O2 C40 C41 111.3(11) . .
O3 C41 C40 109.8(13) . .
C43 C42 O4 111.1(13) . .
O5 C43 C42 108.1(13) . .
C45 C44 O5 115.8(14) . 2_656
C44 C45 O6 115.7(19) . .
C47 C46 O6 113.5(11) . .
C46 C47 O7 110.5(11) . .
C49 C48 O7 109.2(11) . .
C48 C49 O8 106.5(15) . .
C51 C50 C55 120.0 . .
C51 C50 O8 126.2(13) . .
C55 C50 O8 113.7(13) . .
C52 C51 C50 120.0 . .
C51 C52 C53 120.0 . .
C52 C53 C54 120.0 . .
C52 C53 O10 130(2) . .
C54 C53 O10 110(2) . .
C53 C54 C55 120.0 . .
C54 C55 C50 120.0 . .
C57 C56 O10 115(3) . .
O9 C57 C56 104(3) . .
C59 C58 O9 104.8(19) . .
O3 C59 C58 148(3) . .
F7 C60 F9 105.0(17) . .
F7 C60 F8 101.6(16) . .
F9 C60 F8 85.7(19) . .
F7 C60 S1 123(2) . .
F9 C60 S1 119.6(12) . .
F8 C60 S1 114.6(14) . .
F10 C61 F12 109(3) . .
F10 C61 F11 97(3) . .
F12 C61 F11 79(3) . .
F10 C61 S2 137(6) . .
F12 C61 S2 109(2) . .
F11 C61 S2 108(3) . .
N9 C67 C66 178.9(19) . .
N10 C69 C68 170(2) . .
C1 N1 C5 121.6(7) . .
C1 N1 Pd1 119.1(5) . .
C5 N1 Pd1 119.3(6) . .
C13 N2 C14 123.0(7) . .
C13 N2 C15 120.8(7) . .
C14 N2 C15 116.2(7) . .
C20 N3 C16 123.3(8) . .
C20 N3 C15 120.1(8) . .
C16 N3 C15 116.6(8) . .
C28 N4 C29 121.5(7) . .
C28 N4 Pd1 121.8(5) . 2_656
C29 N4 Pd1 116.7(5) . 2_656
C30 N5 Pd1 110.7(7) . .
C31 N6 Pd1 106.7(7) . .
C38 O1 C33 115.7(11) . .
C40 O2 C39 116.8(11) . .
C59 O3 C41 120.3(19) . .
C36 O4 C42 117.4(11) . .
C43 O5 C44 112.7(14) . 2_656
C45 O6 C46 111.9(11) . .
C48 O7 C47 112.9(10) . .
C50 O8 C49 114.9(14) . .
C57 O9 C58 116(3) . .
C53 O10 C56 98(3) . .
F3 P1 F5 88.7(5) . .
F3 P1 F6 179.1(4) . .
F5 P1 F6 90.7(4) . .
F3 P1 F4 89.2(3) . .
F5 P1 F4 90.9(4) . .
F6 P1 F4 90.2(3) . .
F3 P1 F2 93.3(5) . .
F5 P1 F2 177.8(4) . .
F6 P1 F2 87.3(4) . .
F4 P1 F2 90.0(4) . .
F3 P1 F1 90.2(3) . .
F5 P1 F1 89.7(4) . .
F6 P1 F1 90.5(3) . .
F4 P1 F1 179.1(4) . .
F2 P1 F1 89.4(4) . .
F14 P2 F13 103.9(9) . .
F14 P2 F15 93.4(13) . .
F13 P2 F15 100.6(12) . .
F14 P2 F18 85.8(16) . .
F13 P2 F18 73.6(15) . .
F15 P2 F18 174(2) . .
F14 P2 F17 155.6(16) . .
F13 P2 F17 92.9(8) . .
F15 P2 F17 100.7(16) . .
F18 P2 F17 82.2(17) . .
F14 P2 F16 93.0(11) . .
F13 P2 F16 160.9(9) . .
F15 P2 F16 86.9(12) . .
F18 P2 F16 99(2) . .
F17 P2 F16 68.3(10) . .
O12 S1 O13 117.6(6) . .
O12 S1 O11 114.6(7) . .
O13 S1 O11 113.0(5) . .
O12 S1 C60 103.2(9) . .
O13 S1 C60 101.3(10) . .
O11 S1 C60 104.6(10) . .
O16 S2 O14 134.5(14) . .
O16 S2 O15 94.2(17) . .
O14 S2 O15 105.0(15) . .
O16 S2 C61 109.8(11) . .
O14 S2 C61 107.3(17) . .
O15 S2 C61 99(3) . .
N5 Pd1 N1 178.3(3) . .
N5 Pd1 N4 92.3(3) . 2_656
N1 Pd1 N4 89.1(3) . 2_656
N5 Pd1 N6 84.0(4) . .
N1 Pd1 N6 94.6(3) . .
N4 Pd1 N6 175.3(3) 2_656 .

loop_
_geom_bond_atom_site_label_1
_geom_bond_atom_site_label_2
_geom_bond_distance
_geom_bond_site_symmetry_2
C1 N1 1.352(10) .
C1 C2 1.394(12) .
C2 C3 1.390(10) .
C2 C6 1.476(11) .
C3 C4 1.414(11) .
C3 C9 1.422(11) .
C4 C5 1.405(12) .
C4 C12 1.423(11) .
C5 N1 1.354(10) .
C6 C7 1.346(12) .
C7 C8 1.428(12) .
C8 C14 1.382(12) .
C8 C9 1.399(11) .
C9 C10 1.444(11) .
C10 C13 1.369(12) .
C10 C11 1.430(12) .
C11 C12 1.363(12) .
C13 N2 1.351(11) .
C14 N2 1.377(11) .
C15 N3 1.502(11) .
C15 N2 1.522(13) .
C16 N3 1.353(12) .
C16 C17 1.371(13) .
C17 C18 1.403(12) .
C17 C21 1.414(13) .
C18 C24 1.427(11) .
C18 C19 1.430(12) .
C19 C20 1.357(12) .
C19 C25 1.452(13) .
C20 N3 1.331(11) .
C21 C22 1.353(13) .
C22 C23 1.427(12) .
C23 C29 1.367(12) .
C23 C24 1.414(11) .
C24 C27 1.426(11) .
C25 C26 1.347(13) .
C26 C27 1.418(12) .
C27 C28 1.398(12) .
C28 N4 1.340(10) .
C29 N4 1.359(11) .
C30 C31 1.316(18) .
C30 N5 1.451(15) .
C31 N6 1.528(15) .
C32 C33 1.302(16) .
C32 C37 1.393(17) .
C33 C34 1.338(18) .
C33 O1 1.413(15) .
C34 C35 1.42(2) .
C35 C36 1.40(2) .
C36 C37 1.378(18) .
C36 O4 1.415(17) .
C38 O1 1.362(15) .
C38 C39 1.44(2) .
C39 O2 1.520(17) .
C40 O2 1.445(16) .
C40 C41 1.45(2) .
C41 O3 1.29(2) .
C42 C43 1.40(2) .
C42 O4 1.460(16) .
C43 O5 1.366(18) .
C44 C45 1.31(2) .
C44 O5 1.380(18) 2_656
C45 O6 1.381(16) .
C46 C47 1.376(17) .
C46 O6 1.470(15) .
C47 O7 1.439(15) .
C48 C49 1.40(2) .
C48 O7 1.421(14) .
C49 O8 1.462(18) .
C50 C51 1.3900 .
C50 C55 1.3900 .
C50 O8 1.407(13) .
C51 C52 1.3900 .
C52 C53 1.3900 .
C53 C54 1.3900 .
C53 O10 1.40(2) .
C54 C55 1.3900 .
C56 C57 1.48(4) .
C56 O10 1.74(6) .
C57 O9 1.29(3) .
C58 C59 1.68(5) .
C58 O9 1.70(4) .
C59 O3 1.24(2) .
C60 F7 1.337(17) .
C60 F9 1.42(2) .
C60 F8 1.53(3) .
C60 S1 1.55(3) .
C61 F10 1.01(4) .
C61 F12 1.51(5) .
C61 F11 1.83(7) .
C61 S2 1.65(3) .
C66 C67 1.42(2) .
C67 N9 1.098(18) .
C68 C69 1.40(2) .
C69 N10 1.19(2) .
N1 Pd1 2.035(7) .
N4 Pd1 2.039(7) 2_656
N5 Pd1 2.011(8) .
N6 Pd1 2.045(8) .
O5 C44 1.380(18) 2_656
O11 S1 1.538(10) .
O12 S1 1.382(9) .
O13 S1 1.416(8) .
O14 S2 1.300(13) .
O15 S2 1.493(17) .
O16 S2 1.142(12) .
F1 P1 1.605(6) .
F2 P1 1.597(7) .
F3 P1 1.579(7) .
F4 P1 1.589(6) .
F5 P1 1.580(7) .
F6 P1 1.587(6) .
F13 P2 1.511(12) .
F14 P2 1.392(12) .
F15 P2 1.522(15) .
F16 P2 1.73(2) .
F17 P2 1.691(18) .
F18 P2 1.537(17) .
Pd1 N4 2.039(7) 2_656

loop_
_geom_torsion_atom_site_label_1
_geom_torsion_atom_site_label_2
_geom_torsion_atom_site_label_3
_geom_torsion_atom_site_label_4
_geom_torsion
_geom_torsion_site_symmetry_1
_geom_torsion_site_symmetry_4
N1 C1 C2 C3 0.5(11) . .
N1 C1 C2 C6 -178.9(7) . .
C1 C2 C3 C4 0.1(11) . .
C6 C2 C3 C4 179.4(7) . .
C1 C2 C3 C9 -178.3(7) . .
C6 C2 C3 C9 1.1(11) . .
C2 C3 C4 C5 -1.0(11) . .
C9 C3 C4 C5 177.4(7) . .
C2 C3 C4 C12 179.1(7) . .
C9 C3 C4 C12 -2.5(11) . .
C3 C4 C5 N1 1.4(11) . .
C12 C4 C5 N1 -178.7(7) . .
C3 C2 C6 C7 -2.2(11) . .
C1 C2 C6 C7 177.1(7) . .
C2 C6 C7 C8 0.9(12) . .
C6 C7 C8 C14 -177.0(7) . .
C6 C7 C8 C9 1.5(12) . .
C14 C8 C9 C3 175.9(7) . .
C7 C8 C9 C3 -2.7(11) . .
C14 C8 C9 C10 -3.1(11) . .
C7 C8 C9 C10 178.4(7) . .
C2 C3 C9 C8 1.3(11) . .
C4 C3 C9 C8 -177.0(7) . .
C2 C3 C9 C10 -179.7(7) . .
C4 C3 C9 C10 1.9(10) . .
C8 C9 C10 C13 0.7(11) . .
C3 C9 C10 C13 -178.3(7) . .
C8 C9 C10 C11 179.8(7) . .
C3 C9 C10 C11 0.8(11) . .
C13 C10 C11 C12 175.9(8) . .
C9 C10 C11 C12 -3.2(12) . .
C10 C11 C12 C4 2.7(13) . .
C5 C4 C12 C11 -179.7(8) . .
C3 C4 C12 C11 0.2(12) . .
C11 C10 C13 N2 -176.6(8) . .
C9 C10 C13 N2 2.5(11) . .
C9 C8 C14 N2 2.4(11) . .
C7 C8 C14 N2 -179.1(7) . .
N3 C16 C17 C18 -0.8(13) . .
N3 C16 C17 C21 -179.0(9) . .
C16 C17 C18 C24 -178.2(8) . .
C21 C17 C18 C24 0.1(13) . .
C16 C17 C18 C19 2.3(13) . .
C21 C17 C18 C19 -179.4(9) . .
C17 C18 C19 C20 -2.1(12) . .
C24 C18 C19 C20 178.4(7) . .
C17 C18 C19 C25 178.8(8) . .
C24 C18 C19 C25 -0.7(12) . .
C18 C19 C20 N3 0.4(12) . .
C25 C19 C20 N3 179.4(8) . .
C16 C17 C21 C22 176.9(10) . .
C18 C17 C21 C22 -1.4(16) . .
C17 C21 C22 C23 1.6(17) . .
C21 C22 C23 C29 -178.5(11) . .
C21 C22 C23 C24 -0.5(16) . .
C29 C23 C24 C18 177.4(8) . .
C22 C23 C24 C18 -0.8(13) . .
C29 C23 C24 C27 -0.8(13) . .
C22 C23 C24 C27 -178.9(8) . .
C17 C18 C24 C23 1.0(11) . .
C19 C18 C24 C23 -179.6(7) . .
C17 C18 C24 C27 179.2(7) . .
C19 C18 C24 C27 -1.3(11) . .
C20 C19 C25 C26 -177.5(9) . .
C18 C19 C25 C26 1.5(14) . .
C19 C25 C26 C27 -0.3(15) . .
C25 C26 C27 C28 179.1(9) . .
C25 C26 C27 C24 -1.7(14) . .
C23 C24 C27 C28 0.0(11) . .
C18 C24 C27 C28 -178.2(7) . .
C23 C24 C27 C26 -179.3(8) . .
C18 C24 C27 C26 2.6(12) . .
C26 C27 C28 N4 180.0(8) . .
C24 C27 C28 N4 0.8(11) . .
C24 C23 C29 N4 0.9(13) . .
C22 C23 C29 N4 179.0(9) . .
N5 C30 C31 N6 -31(2) . .
C37 C32 C33 C34 1.5(18) . .
C37 C32 C33 O1 -179.5(9) . .
C32 C33 C34 C35 -2.9(17) . .
O1 C33 C34 C35 178.1(10) . .
C33 C34 C35 C36 2.5(17) . .
C34 C35 C36 C37 -0.8(17) . .
C34 C35 C36 O4 -179.4(10) . .
C35 C36 C37 C32 -0.7(17) . .
O4 C36 C37 C32 177.9(11) . .
C33 C32 C37 C36 0.4(18) . .
O1 C38 C39 O2 63.0(14) . .
O2 C40 C41 O3 -59(2) . .
O4 C42 C43 O5 66.8(17) . .
O5 C44 C45 O6 -46(3) 2_656 .
O6 C46 C47 O7 58.1(14) . .
O7 C48 C49 O8 69.8(16) . .
C55 C50 C51 C52 0.0 . .
O8 C50 C51 C52 178.1(8) . .
C50 C51 C52 C53 0.0 . .
C51 C52 C53 C54 0.0 . .
C51 C52 C53 O10 -177.9(10) . .
C52 C53 C54 C55 0.0 . .
O10 C53 C54 C55 178.3(8) . .
C53 C54 C55 C50 0.0 . .
C51 C50 C55 C54 0.0 . .
O8 C50 C55 C54 -178.4(7) . .
O10 C56 C57 O9 -74(3) . .
O9 C58 C59 O3 -35(7) . .
C2 C1 N1 C5 -0.1(12) . .
C2 C1 N1 Pd1 177.3(6) . .
C4 C5 N1 C1 -0.8(12) . .
C4 C5 N1 Pd1 -178.3(5) . .
C10 C13 N2 C14 -3.3(12) . .
C10 C13 N2 C15 175.0(7) . .
C8 C14 N2 C13 0.8(11) . .
C8 C14 N2 C15 -177.6(7) . .
N3 C15 N2 C13 -89.0(9) . .
N3 C15 N2 C14 89.5(8) . .
C19 C20 N3 C16 1.2(13) . .
C19 C20 N3 C15 -178.7(8) . .
C17 C16 N3 C20 -1.0(14) . .
C17 C16 N3 C15 178.9(9) . .
N2 C15 N3 C20 82.6(9) . .
N2 C15 N3 C16 -97.2(9) . .
C27 C28 N4 C29 -0.7(12) . .
C27 C28 N4 Pd1 178.0(6) . 2_656
C23 C29 N4 C28 -0.2(13) . .
C23 C29 N4 Pd1 -179.0(7) . 2_656
C31 C30 N5 Pd1 23.7(16) . .
C30 C31 N6 Pd1 21.8(16) . .
C39 C38 O1 C33 -173.0(10) . .
C32 C33 O1 C38 178.0(10) . .
C34 C33 O1 C38 -2.9(15) . .
C41 C40 O2 C39 -175.8(14) . .
C38 C39 O2 C40 160.4(12) . .
C58 C59 O3 C41 -168(5) . .
C40 C41 O3 C59 -126(2) . .
C37 C36 O4 C42 -3.8(17) . .
C35 C36 O4 C42 174.7(11) . .
C43 C42 O4 C36 -173.0(12) . .
C42 C43 O5 C44 168.8(14) . 2_656
C44 C45 O6 C46 -158.2(17) . .
C47 C46 O6 C45 84.1(18) . .
C49 C48 O7 C47 148.2(14) . .
C46 C47 O7 C48 -171.3(11) . .
C51 C50 O8 C49 -0.9(12) . .
C55 C50 O8 C49 177.4(9) . .
C48 C49 O8 C50 -178.9(9) . .
C56 C57 O9 C58 157(3) . .
C59 C58 O9 C57 -151(3) . .
C52 C53 O10 C56 -11.4(15) . .
C54 C53 O10 C56 170.5(11) . .
C57 C56 O10 C53 -169(2) . .
F7 C60 S1 O12 60.6(19) . .
F9 C60 S1 O12 -163.0(16) . .
F8 C60 S1 O12 -63.6(16) . .
F7 C60 S1 O13 -61.6(18) . .
F9 C60 S1 O13 74.7(19) . .
F8 C60 S1 O13 174.2(12) . .
F7 C60 S1 O11 -179.3(16) . .
F9 C60 S1 O11 -43(2) . .
F8 C60 S1 O11 56.6(15) . .
F10 C61 S2 O16 83(6) . .
F12 C61 S2 O16 -126(3) . .
F11 C61 S2 O16 -41(4) . .
F10 C61 S2 O14 -70(5) . .
F12 C61 S2 O14 81(4) . .
F11 C61 S2 O14 166(2) . .
F10 C61 S2 O15 -179(5) . .
F12 C61 S2 O15 -28(3) . .
F11 C61 S2 O15 57(3) . .
C30 N5 Pd1 N1 -45(11) . .
C30 N5 Pd1 N4 169.0(8) . 2_656
C30 N5 Pd1 N6 -8.0(8) . .
C1 N1 Pd1 N5 125(10) . .
C5 N1 Pd1 N5 -58(11) . .
C1 N1 Pd1 N4 -88.6(6) . 2_656
C5 N1 Pd1 N4 88.9(6) . 2_656
C1 N1 Pd1 N6 88.5(6) . .
C5 N1 Pd1 N6 -94.0(6) . .
C31 N6 Pd1 N5 -6.1(8) . .
C31 N6 Pd1 N1 172.9(8) . .
C31 N6 Pd1 N4 -45(4) . 2_656
